data_7210846
loop_
_publ_author_name
'Chaudhari, Abhijeet K.'
'Mukherjee, Soumya'
'Nagarkar, Sanjog S.'
'Joarder, Biplab'
'Ghosh, Sujit K.'

_publ_section_title
;
 Bi-porous metal--organic framework with hydrophilic and hydrophobic
 channels: selective gas sorption and reversible iodine uptake studies
;
_journal_issue 45
_journal_name_full CrystEngComm
_journal_page_first 9465
_journal_paper_doi 10.1039/c3ce40795k
_journal_volume 15
_journal_year 2013
_chemical_formula_moiety 'C58 H78 Cd3 N4 O18'
_chemical_formula_sum 'C58 H78 Cd3 N4 O18'
_chemical_formula_weight 1456.44
_chemical_name_systematic
; 
 ? 
;
_space_group_IT_number 2
_symmetry_cell_setting triclinic
_symmetry_space_group_name_Hall '-P 1'
_symmetry_space_group_name_H-M 'P -1'
_atom_sites_solution_hydrogens geom
_atom_sites_solution_primary direct
_atom_sites_solution_secondary difmap
_audit_creation_method SHELXL-97
_cell_angle_alpha 89.715(2)
_cell_angle_beta 83.058(2)
_cell_angle_gamma 87.776(2)
_cell_formula_units_Z 2
_cell_length_a 9.8523(7)
_cell_length_b 19.5244(15)
_cell_length_c 19.6699(15)
_cell_measurement_temperature 200(2)
_cell_volume 3753.1(5)
_computing_cell_refinement 'Bruker SMART'
_computing_data_collection 'Bruker SMART'
_computing_data_reduction 'Bruker SAINT'
_computing_molecular_graphics 'Bruker SHELXTL'
_computing_publication_material 'Bruker SHELXTL'
_computing_structure_refinement 'SHELXL-97 (Sheldrick, 2008)'
_computing_structure_solution 'SHELXL-97 (Sheldrick, 2008)'
_diffrn_ambient_temperature 200(2)
_diffrn_measured_fraction_theta_full 0.991
_diffrn_measured_fraction_theta_max 0.991
_diffrn_radiation_monochromator graphite
_diffrn_radiation_source 'fine-focus sealed tube'
_diffrn_radiation_type MoK\a
_diffrn_radiation_wavelength 0.71073
_diffrn_reflns_av_R_equivalents 0.0000
_diffrn_reflns_av_sigmaI/netI 0.0654
_diffrn_reflns_limit_h_max 11
_diffrn_reflns_limit_h_min -11
_diffrn_reflns_limit_k_max 23
_diffrn_reflns_limit_k_min -23
_diffrn_reflns_limit_l_max 23
_diffrn_reflns_limit_l_min 0
_diffrn_reflns_number 13119
_diffrn_reflns_theta_full 25.00
_diffrn_reflns_theta_max 25.00
_diffrn_reflns_theta_min 1.04
_exptl_absorpt_coefficient_mu 0.902
_exptl_absorpt_correction_T_max 0.8995
_exptl_absorpt_correction_T_min 0.8545
_exptl_absorpt_correction_type multi-scan
_exptl_absorpt_process_details 'multi-scan absorption'
_exptl_crystal_density_diffrn 1.289
_exptl_crystal_density_method 'not measured'
_exptl_crystal_F_000 1484
_exptl_crystal_size_max 0.18
_exptl_crystal_size_mid 0.15
_exptl_crystal_size_min 0.12
_platon_squeeze_details
;
The SQUEEZE routine of the program PLATON was used

in order to eliminate the contribution of disordered solvents molecules,

thereby a final model based only on the ordered part of the crystal structure

was obtained.



The SQUEEZE routine suggested that

a total potential solvent area volume of 1025.8Ang^3^[27.3% of cell volume],

and a void electron population of 274 per cell.

Refinement after the SQUEEZE routine gave significantly improved R values.

[R values before SQUEEZE]

R1 = 0.1170, wR2 = 0.3264 for >2sigma(I) data

R1 = 0.1865, wR2 = 0.3671, GooF = S = 1.077 for all data

( 22543 data and 42 restraint / 671 parameters)

;
_refine_diff_density_max 5.116
_refine_diff_density_min -1.478
_refine_diff_density_rms 0.274
_refine_ls_extinction_method none
_refine_ls_goodness_of_fit_ref 1.221
_refine_ls_hydrogen_treatment mixed
_refine_ls_matrix_type full
_refine_ls_number_parameters 751
_refine_ls_number_reflns 13119
_refine_ls_number_restraints 163
_refine_ls_restrained_S_all 1.235
_refine_ls_R_factor_all 0.1223
_refine_ls_R_factor_gt 0.0993
_refine_ls_shift/su_max 0.013
_refine_ls_shift/su_mean 0.000
_refine_ls_structure_factor_coef Fsqd
_refine_ls_weighting_details 'calc w=1/[\s^2^(Fo^2^)+(0.1928P)^2^+0.0000P] where P=(Fo^2^+2Fc^2^)/3'
_refine_ls_weighting_scheme calc
_refine_ls_wR_factor_gt 0.2920
_refine_ls_wR_factor_ref 0.3074
_reflns_number_gt 9372
_reflns_number_total 13119
_reflns_threshold_expression >2sigma(I)
_cod_data_source_file c3ce40795k.txt
_cod_data_source_block Compound1
_cod_depositor_comments
;
The following automatic conversions were performed:

'_symmetry_cell_setting' value 'Triclinic' changed to 'triclinic'
according to /home/saulius/struct/CIF-dictionaries/cif_core.dic
dictionary named 'cif_core.dic' version 2.4.2 from 2011-04-26.

Automatic conversion script
Id: cif_fix_values 1891 2012-01-12 08:04:46Z andrius 
;
_cod_original_sg_symbol_H-M P-1
_cod_database_code 7210846

loop_
_symmetry_equiv_pos_as_xyz
'x, y, z'
'-x, -y, -z'

loop_
_atom_site_label
_atom_site_type_symbol
_atom_site_fract_x
_atom_site_fract_y
_atom_site_fract_z
_atom_site_U_iso_or_equiv
_atom_site_adp_type
_atom_site_occupancy
_atom_site_symmetry_multiplicity
_atom_site_calc_flag
_atom_site_refinement_flags
Cd1 Cd 0.99924(7) 0.15416(4) 0.07684(4) 0.0293(2) Uani 1 1 d U
Cd2 Cd 1.06366(7) 0.57392(4) 0.34431(4) 0.0298(2) Uani 1 1 d U
Cd3 Cd 1.0000 0.0000 0.0000 0.0273(3) Uani 1 2 d S
Cd4 Cd 1.0000 0.5000 0.5000 0.0289(3) Uani 1 2 d S
C1 C 0.9839(12) 0.2223(6) 0.1960(6) 0.037(3) Uani 1 1 d .
C2 C 0.9857(11) 0.2587(5) 0.2638(5) 0.036(2) Uani 1 1 d .
C3 C 1.0055(11) 0.3293(5) 0.2663(5) 0.032(2) Uani 1 1 d .
H3 H 1.0159 0.3553 0.2263 0.038 Uiso 1 1 calc R
C4 C 1.0094(10) 0.3599(5) 0.3299(5) 0.030(2) Uani 1 1 d .
C5 C 0.9971(11) 0.3201(5) 0.3902(5) 0.035(2) Uani 1 1 d .
H5 H 1.0001 0.3411 0.4324 0.042 Uiso 1 1 calc R
C6 C 0.9807(13) 0.2508(6) 0.3874(6) 0.043(3) Uani 1 1 d .
C7 C 0.9707(13) 0.2204(6) 0.3237(6) 0.047(3) Uani 1 1 d .
H7 H 0.9538 0.1740 0.3216 0.056 Uiso 1 1 calc R
C8 C 1.0334(10) 0.4344(5) 0.3326(6) 0.033(2) Uani 1 1 d .
C9 C 0.9744(18) 0.2076(6) 0.4524(6) 0.079(4) Uani 1 1 d DU
C10 C 0.984(2) 0.1321(7) 0.4426(10) 0.122(7) Uani 1 1 d DU
H10A H 1.0664 0.1197 0.4134 0.183 Uiso 1 1 calc R
H10B H 0.9063 0.1179 0.4218 0.183 Uiso 1 1 calc R
H10C H 0.9851 0.1099 0.4862 0.183 Uiso 1 1 calc R
C11 C 1.092(2) 0.2221(14) 0.4916(13) 0.146(8) Uani 1 1 d DU
H11A H 1.0918 0.2703 0.5012 0.219 Uiso 1 1 calc R
H11B H 1.1766 0.2084 0.4648 0.219 Uiso 1 1 calc R
H11C H 1.0829 0.1970 0.5339 0.219 Uiso 1 1 calc R
C12 C 0.846(2) 0.2274(13) 0.4970(13) 0.169(11) Uani 1 1 d DU
H12A H 0.8407 0.2763 0.5030 0.253 Uiso 1 1 calc R
H12B H 0.8467 0.2055 0.5408 0.253 Uiso 1 1 calc R
H12C H 0.7689 0.2133 0.4760 0.253 Uiso 1 1 calc R
C13 C 0.7524(10) 0.0847(6) 0.0837(5) 0.032(2) Uani 1 1 d .
C14 C 0.6261(9) 0.0448(6) 0.0894(5) 0.033(2) Uani 1 1 d .
C15 C 0.5000(11) 0.0733(5) 0.0789(5) 0.034(2) Uani 1 1 d .
H15 H 0.4921 0.1195 0.0676 0.040 Uiso 1 1 calc R
C16 C 0.3872(10) 0.0348(6) 0.0849(5) 0.032(2) Uani 1 1 d .
C17 C 0.4013(12) -0.0341(6) 0.1035(6) 0.042(3) Uani 1 1 d .
H17 H 0.3241 -0.0605 0.1062 0.050 Uiso 1 1 calc R
C18 C 0.5207(10) -0.0651(6) 0.1179(6) 0.039(3) Uani 1 1 d .
C19 C 0.6375(10) -0.0251(6) 0.1082(5) 0.037(2) Uani 1 1 d .
H19 H 0.7227 -0.0448 0.1141 0.044 Uiso 1 1 calc R
C20 C 1.2488(12) 0.0628(6) 0.0736(5) 0.037(3) Uani 1 1 d .
C21 C 0.407(2) -0.1679(13) 0.1703(12) 0.135(5) Uani 1 1 d DU
H21A H 0.3353 -0.1560 0.1428 0.202 Uiso 1 1 calc R
H21B H 0.3839 -0.1489 0.2154 0.202 Uiso 1 1 calc R
H21C H 0.4170 -0.2168 0.1734 0.202 Uiso 1 1 calc R
C23 C 0.558(3) -0.1809(12) 0.0719(10) 0.174(8) Uani 1 1 d DU
H23A H 0.6416 -0.1673 0.0460 0.261 Uiso 1 1 calc R
H23B H 0.4831 -0.1717 0.0458 0.261 Uiso 1 1 calc R
H23C H 0.5645 -0.2290 0.0818 0.261 Uiso 1 1 calc R
C24 C 0.668(2) -0.1667(13) 0.1583(13) 0.135(6) Uani 1 1 d DU
H24A H 0.7411 -0.1492 0.1268 0.202 Uiso 1 1 calc R
H24B H 0.6725 -0.2159 0.1565 0.202 Uiso 1 1 calc R
H24C H 0.6783 -0.1520 0.2038 0.202 Uiso 1 1 calc R
C25 C 0.7948(11) 0.5827(5) 0.4120(6) 0.039(3) Uani 1 1 d .
C26 C 0.6571(11) 0.5891(5) 0.4534(6) 0.038(3) Uani 1 1 d .
C27 C 0.5405(10) 0.5777(5) 0.4240(6) 0.032(2) Uani 1 1 d .
H27 H 0.5470 0.5658 0.3780 0.038 Uiso 1 1 calc R
C28 C 0.4121(11) 0.5838(5) 0.4628(6) 0.035(2) Uani 1 1 d .
C29 C 0.4048(12) 0.6040(6) 0.5324(6) 0.045(3) Uani 1 1 d .
H29 H 0.3197 0.6074 0.5586 0.054 Uiso 1 1 calc R
C30 C 0.5186(11) 0.6185(6) 0.5621(6) 0.040(3) Uani 1 1 d .
C31 C 0.6511(12) 0.6080(6) 0.5214(6) 0.044(3) Uani 1 1 d .
H31 H 0.7312 0.6141 0.5409 0.053 Uiso 1 1 calc R
C32 C 1.2802(12) 0.5712(6) 0.4355(6) 0.040(3) Uani 1 1 d .
C33 C 0.502(2) 0.6414(9) 0.6379(9) 0.119(5) Uani 1 1 d DU
C34 C 0.633(2) 0.6446(14) 0.6684(14) 0.154(6) Uani 1 1 d DU
H34A H 0.6932 0.6071 0.6515 0.230 Uiso 1 1 calc R
H34B H 0.6145 0.6416 0.7174 0.230 Uiso 1 1 calc R
H34C H 0.6749 0.6871 0.6560 0.230 Uiso 1 1 calc R
C35 C 0.422(2) 0.5864(12) 0.6773(14) 0.159(6) Uani 1 1 d DU
H35A H 0.3415 0.5781 0.6563 0.238 Uiso 1 1 calc R
H35B H 0.3968 0.6012 0.7237 0.238 Uiso 1 1 calc R
H35C H 0.4781 0.5449 0.6770 0.238 Uiso 1 1 calc R
C36 C 0.400(2) 0.6994(12) 0.6513(15) 0.155(6) Uani 1 1 d DU
H36A H 0.3146 0.6869 0.6374 0.232 Uiso 1 1 calc R
H36B H 0.4325 0.7389 0.6258 0.232 Uiso 1 1 calc R
H36C H 0.3882 0.7100 0.6993 0.232 Uiso 1 1 calc R
C37 C 1.0668(11) 0.6934(6) 0.2740(5) 0.039(3) Uani 1 1 d .
C38 C 1.0486(11) 0.7595(5) 0.2381(5) 0.036(2) Uani 1 1 d .
C39 C 1.0341(14) 0.8196(6) 0.2757(6) 0.050(3) Uani 1 1 d .
H39 H 1.0308 0.8165 0.3230 0.061 Uiso 1 1 calc R
C40 C 1.0242(11) 0.8851(5) 0.2464(5) 0.036(2) Uani 1 1 d .
C41 C 0.9575(10) 0.2358(5) -0.1680(5) 0.030(2) Uani 1 1 d .
H41 H 0.9492 0.2752 -0.1411 0.036 Uiso 1 1 calc R
C42 C 0.9759(10) 0.1730(5) -0.1388(5) 0.029(2) Uani 1 1 d .
C43 C 0.9839(11) 0.1141(5) -0.1750(5) 0.037(2) Uani 1 1 d .
H43 H 0.9948 0.0725 -0.1527 0.044 Uiso 1 1 calc R
C44 C 0.9924(10) 0.1677(5) -0.0625(5) 0.032(2) Uani 1 1 d .
C45 C 1.0111(15) 0.9501(6) 0.2884(7) 0.054(3) Uani 1 1 d .
C46 C 1.119(2) 1.0002(11) 0.2593(12) 0.126(8) Uani 1 1 d U
H46A H 1.1160 1.0050 0.2109 0.189 Uiso 1 1 calc R
H46B H 1.2077 0.9829 0.2676 0.189 Uiso 1 1 calc R
H46C H 1.0998 1.0440 0.2810 0.189 Uiso 1 1 calc R
C47 C 0.889(3) 0.9935(14) 0.2779(15) 0.188(17) Uani 1 1 d .
H47A H 0.8849 0.9995 0.2297 0.282 Uiso 1 1 calc R
H47B H 0.8949 1.0374 0.2989 0.282 Uiso 1 1 calc R
H47C H 0.8083 0.9718 0.2982 0.282 Uiso 1 1 calc R
C48 C 1.012(3) 0.9443(10) 0.3601(9) 0.117(7) Uani 1 1 d U
H48A H 1.0919 0.9182 0.3695 0.175 Uiso 1 1 calc R
H48B H 0.9315 0.9216 0.3796 0.175 Uiso 1 1 calc R
H48C H 1.0121 0.9892 0.3797 0.175 Uiso 1 1 calc R
C49 C 0.803(3) 0.6222(18) 0.1316(14) 0.208(17) Uani 1 1 d D
H49A H 0.8188 0.6704 0.1322 0.312 Uiso 1 1 calc R
H49B H 0.7129 0.6154 0.1193 0.312 Uiso 1 1 calc R
H49C H 0.8698 0.5999 0.0986 0.312 Uiso 1 1 calc R
C51 C 0.681(4) 0.2998(18) 0.0138(19) 0.210(17) Uani 1 1 d D
H51A H 0.6797 0.2537 -0.0029 0.315 Uiso 1 1 calc R
H51B H 0.7319 0.3274 -0.0202 0.315 Uiso 1 1 calc R
H51C H 0.5895 0.3184 0.0233 0.315 Uiso 1 1 calc R
C52 C 0.731(5) 0.3702(16) 0.106(3) 0.38(4) Uani 1 1 d D
H52A H 0.7672 0.3712 0.1489 0.565 Uiso 1 1 calc R
H52B H 0.6358 0.3837 0.1122 0.565 Uiso 1 1 calc R
H52C H 0.7797 0.4012 0.0744 0.565 Uiso 1 1 calc R
C53 C 0.498(3) 0.6923(12) 0.2971(13) 0.45(6) Uani 1 1 d DU
H53 H 0.4056 0.6834 0.3007 0.539 Uiso 1 1 calc R
C54 C 0.702(3) 0.7535(19) 0.342(2) 0.28(3) Uani 1 1 d D
H54A H 0.7062 0.7816 0.3818 0.421 Uiso 1 1 calc R
H54B H 0.7315 0.7789 0.3016 0.421 Uiso 1 1 calc R
H54C H 0.7608 0.7134 0.3447 0.421 Uiso 1 1 calc R
C55 C 0.475(5) 0.7650(18) 0.3980(16) 0.44(6) Uani 1 1 d D
H55A H 0.5299 0.7912 0.4245 0.659 Uiso 1 1 calc R
H55B H 0.4309 0.7301 0.4263 0.659 Uiso 1 1 calc R
H55C H 0.4065 0.7947 0.3810 0.659 Uiso 1 1 calc R
C56 C 0.531(5) 0.104(2) 0.267(2) 0.38(4) Uani 1 1 d DU
H56A H 0.4550 0.0789 0.2881 0.567 Uiso 1 1 calc R
H56B H 0.5838 0.1191 0.3017 0.567 Uiso 1 1 calc R
H56C H 0.5880 0.0742 0.2356 0.567 Uiso 1 1 calc R
C57 C 0.332(3) 0.168(2) 0.2341(19) 0.32(4) Uani 1 1 d D
H57A H 0.2930 0.1299 0.2595 0.484 Uiso 1 1 calc R
H57B H 0.3055 0.1679 0.1887 0.484 Uiso 1 1 calc R
H57C H 0.2987 0.2101 0.2567 0.484 Uiso 1 1 calc R
C58 C 0.556(3) 0.2117(13) 0.1935(11) 0.25(2) Uani 1 1 d DU
H58 H 0.6506 0.2087 0.1909 0.295 Uiso 1 1 calc R
N1 N 0.814(2) 0.5927(13) 0.2006(10) 0.147(8) Uani 1 1 d D
H1A H 0.8977 0.5997 0.2124 0.176 Uiso 1 1 calc R
H1B H 0.7519 0.6140 0.2316 0.176 Uiso 1 1 calc R
N2 N 0.748(4) 0.2994(17) 0.077(2) 0.29(2) Uani 1 1 d D
H2A H 0.8374 0.2873 0.0680 0.342 Uiso 1 1 calc R
H2B H 0.7084 0.2694 0.1076 0.342 Uiso 1 1 calc R
N3 N 0.561(2) 0.7330(9) 0.3404(11) 0.164(11) Uani 1 1 d D
N4 N 0.482(3) 0.1627(14) 0.2303(10) 0.217(16) Uani 1 1 d DU
O1 O 0.9721(13) 0.1602(4) 0.1965(4) 0.072(3) Uani 1 1 d .
O2 O 0.9970(9) 0.2564(4) 0.1411(4) 0.047(2) Uani 1 1 d .
O3 O 1.0480(9) 0.4584(4) 0.3923(4) 0.045(2) Uani 1 1 d .
O4 O 1.0455(8) 0.4713(4) 0.2812(4) 0.0371(17) Uani 1 1 d .
O5 O 0.7391(8) 0.1494(4) 0.0747(4) 0.0408(17) Uani 1 1 d U
O6 O 0.8691(7) 0.0544(4) 0.0885(4) 0.0365(17) Uani 1 1 d .
O7 O 1.1616(8) 0.0194(5) 0.0649(4) 0.054(2) Uani 1 1 d .
O8 O 1.2247(9) 0.1272(5) 0.0728(4) 0.053(2) Uani 1 1 d .
O9 O 0.7985(7) 0.5773(4) 0.3498(4) 0.0407(17) Uani 1 1 d U
O10 O 0.9007(7) 0.5864(4) 0.4436(4) 0.0334(16) Uani 1 1 d .
O11 O 1.1798(7) 0.5655(4) 0.4785(5) 0.052(2) Uani 1 1 d .
O12 O 1.2761(8) 0.5696(4) 0.3704(5) 0.052(2) Uani 1 1 d .
O13 O 1.0599(8) 0.6370(4) 0.2409(4) 0.0435(19) Uani 1 1 d .
O14 O 1.0739(11) 0.6935(4) 0.3368(4) 0.061(3) Uani 1 1 d .
O15 O 0.9783(8) 0.2210(4) -0.0257(4) 0.0385(18) Uani 1 1 d .
O16 O 1.0174(8) 0.1093(4) -0.0377(4) 0.0391(18) Uani 1 1 d .
O17 O 0.586(3) 0.6707(13) 0.2540(14) 0.225(13) Uani 1 1 d D
O18 O 0.504(3) 0.2580(15) 0.1648(16) 0.247(16) Uani 1 1 d DU
C50 C 0.790(3) 0.5182(12) 0.2014(11) 0.136(10) Uani 1 1 d D
H50A H 0.7958 0.5003 0.2466 0.204 Uiso 1 1 calc R
H50B H 0.8578 0.4952 0.1694 0.204 Uiso 1 1 calc R
H50C H 0.7006 0.5107 0.1887 0.204 Uiso 1 1 calc R
C22 C 0.5342(19) -0.1404(7) 0.1391(8) 0.092(4) Uani 1 1 d DU

loop_
_atom_site_aniso_label
_atom_site_aniso_U_11
_atom_site_aniso_U_22
_atom_site_aniso_U_33
_atom_site_aniso_U_23
_atom_site_aniso_U_13
_atom_site_aniso_U_12
Cd1 0.0412(4) 0.0241(4) 0.0237(4) -0.0056(3) -0.0084(3) -0.0018(3)
Cd2 0.0431(4) 0.0231(4) 0.0245(4) 0.0035(3) -0.0094(3) -0.0013(3)
Cd3 0.0365(6) 0.0206(5) 0.0257(6) -0.0024(4) -0.0083(4) 0.0018(4)
Cd4 0.0399(6) 0.0264(6) 0.0216(5) -0.0021(4) -0.0083(4) -0.0026(4)
C1 0.052(6) 0.030(6) 0.032(6) -0.009(5) -0.013(5) -0.003(5)
C2 0.048(6) 0.026(6) 0.034(6) -0.009(5) -0.008(5) 0.001(5)
C3 0.049(6) 0.030(6) 0.017(5) -0.004(4) -0.007(4) 0.000(5)
C4 0.033(5) 0.026(5) 0.031(6) -0.002(4) -0.006(4) -0.003(4)
C5 0.054(6) 0.033(6) 0.017(5) -0.010(4) -0.007(4) 0.005(5)
C6 0.063(7) 0.030(6) 0.034(6) -0.002(5) -0.005(5) -0.001(5)
C7 0.082(9) 0.030(6) 0.030(6) -0.002(5) -0.010(6) -0.013(6)
C8 0.036(5) 0.021(5) 0.041(6) -0.013(5) -0.003(5) 0.002(4)
C9 0.168(13) 0.039(8) 0.024(7) -0.001(6) 0.013(7) -0.008(9)
C10 0.199(17) 0.089(12) 0.076(11) 0.017(10) -0.014(12) 0.007(12)
C11 0.146(8) 0.146(8) 0.146(8) 0.0000(10) -0.0184(14) -0.0059(11)
C12 0.190(18) 0.147(17) 0.154(17) 0.062(14) 0.031(15) 0.024(14)
C13 0.029(5) 0.043(7) 0.026(5) -0.002(5) -0.014(4) 0.000(5)
C14 0.022(5) 0.052(7) 0.024(5) -0.007(5) 0.000(4) -0.002(5)
C15 0.049(6) 0.029(6) 0.023(5) -0.005(4) -0.003(4) 0.000(5)
C16 0.035(5) 0.041(6) 0.023(5) -0.003(5) -0.011(4) -0.004(5)
C17 0.046(6) 0.040(7) 0.041(7) -0.008(5) -0.011(5) -0.006(5)
C18 0.033(5) 0.044(7) 0.038(6) 0.011(5) 0.002(5) -0.009(5)
C19 0.032(5) 0.045(7) 0.035(6) -0.002(5) -0.005(4) -0.003(5)
C20 0.054(7) 0.032(6) 0.028(6) -0.009(5) -0.017(5) -0.007(5)
C21 0.135(5) 0.134(6) 0.135(6) 0.0004(10) -0.0159(12) -0.0052(11)
C23 0.310(19) 0.073(12) 0.130(14) -0.034(10) 0.005(16) 0.016(14)
C24 0.135(6) 0.135(6) 0.135(6) 0.0004(10) -0.0167(12) -0.0050(11)
C25 0.049(6) 0.023(6) 0.045(7) -0.006(5) -0.012(5) 0.006(5)
C26 0.048(6) 0.026(6) 0.039(7) 0.002(5) -0.009(5) 0.000(5)
C27 0.042(6) 0.018(5) 0.037(6) 0.006(4) -0.013(5) -0.006(4)
C28 0.049(6) 0.018(5) 0.040(6) 0.006(5) -0.007(5) -0.002(4)
C29 0.047(7) 0.041(7) 0.045(7) 0.005(6) -0.001(5) 0.003(5)
C30 0.047(6) 0.031(6) 0.043(7) -0.004(5) -0.012(5) 0.002(5)
C31 0.044(6) 0.040(7) 0.049(7) 0.005(6) -0.010(5) -0.001(5)
C32 0.050(7) 0.028(6) 0.042(7) 0.003(5) -0.008(5) 0.002(5)
C33 0.231(14) 0.068(10) 0.072(11) -0.032(7) -0.071(10) -0.012(5)
C34 0.153(6) 0.154(6) 0.153(6) -0.0003(10) -0.0190(13) -0.0058(10)
C35 0.159(6) 0.158(6) 0.159(6) 0.0003(10) -0.0188(12) -0.0066(11)
C36 0.154(6) 0.155(6) 0.155(6) -0.0005(10) -0.0187(12) -0.0053(10)
C37 0.050(6) 0.041(7) 0.028(6) 0.005(5) -0.017(5) 0.002(5)
C38 0.047(6) 0.029(6) 0.034(6) 0.008(5) -0.012(5) -0.004(5)
C39 0.097(10) 0.029(6) 0.021(6) -0.002(5) 0.002(6) 0.022(6)
C40 0.050(6) 0.031(6) 0.027(6) 0.004(5) -0.009(5) 0.006(5)
C41 0.043(6) 0.023(5) 0.025(5) 0.008(4) -0.007(4) -0.010(4)
C42 0.035(5) 0.029(6) 0.026(5) 0.005(4) -0.014(4) -0.003(4)
C43 0.056(7) 0.021(5) 0.033(6) 0.004(5) -0.005(5) -0.006(5)
C44 0.040(6) 0.034(6) 0.023(5) 0.013(5) -0.002(4) -0.005(5)
C45 0.088(10) 0.035(7) 0.040(7) 0.000(6) -0.011(7) -0.003(7)
C46 0.146(15) 0.103(13) 0.126(14) -0.055(12) 0.016(12) -0.060(12)
C47 0.24(3) 0.16(2) 0.18(3) -0.13(2) -0.13(2) 0.13(2)
C48 0.217(17) 0.069(11) 0.063(10) -0.010(9) -0.009(11) -0.010(12)
C49 0.19(3) 0.31(5) 0.14(3) 0.05(3) -0.08(2) -0.05(3)
C51 0.20(4) 0.19(4) 0.24(5) 0.04(3) -0.02(3) 0.02(3)
C52 0.34(6) 0.06(2) 0.72(14) -0.10(4) -0.02(7) -0.06(3)
C53 0.45(6) 0.45(6) 0.44(6) 0.01(2) -0.06(2) -0.02(2)
C54 0.17(3) 0.30(5) 0.41(6) 0.26(5) -0.19(4) -0.15(3)
C55 0.59(11) 0.32(7) 0.30(6) 0.18(5) 0.28(7) 0.30(7)
C56 0.39(4) 0.38(4) 0.37(5) 0.00(2) -0.04(2) 0.02(2)
C57 0.11(2) 0.61(10) 0.25(5) -0.29(6) -0.04(3) 0.02(4)
C58 0.15(3) 0.40(6) 0.18(3) -0.22(4) 0.02(2) 0.00(4)
N1 0.132(16) 0.18(2) 0.138(19) -0.030(17) -0.063(14) -0.031(16)
N2 0.26(4) 0.27(5) 0.32(5) 0.07(4) -0.02(4) 0.13(4)
N3 0.32(4) 0.060(11) 0.125(17) 0.062(12) -0.06(2) -0.020(16)
N4 0.33(4) 0.22(3) 0.082(16) -0.10(2) 0.07(2) -0.07(3)
O1 0.163(11) 0.024(5) 0.033(5) -0.005(4) -0.017(5) -0.019(5)
O2 0.086(6) 0.034(4) 0.022(4) -0.005(3) -0.008(4) -0.005(4)
O3 0.076(6) 0.032(4) 0.028(4) -0.010(3) -0.009(4) -0.006(4)
O4 0.058(5) 0.023(4) 0.031(4) 0.002(3) -0.005(3) -0.002(3)
O5 0.047(2) 0.035(4) 0.041(4) -0.006(4) -0.006(3) -0.013(3)
O6 0.041(4) 0.041(4) 0.028(4) -0.011(3) -0.004(3) 0.002(3)
O7 0.043(4) 0.069(6) 0.054(5) 0.018(5) -0.021(4) -0.015(4)
O8 0.059(5) 0.067(6) 0.038(5) -0.016(4) -0.019(4) -0.021(4)
O9 0.0435(12) 0.048(5) 0.029(4) -0.002(3) 0.003(3) -0.004(3)
O10 0.039(4) 0.029(4) 0.034(4) 0.008(3) -0.008(3) -0.004(3)
O11 0.029(4) 0.052(5) 0.075(6) -0.026(5) -0.001(4) -0.005(4)
O12 0.053(5) 0.043(5) 0.060(6) -0.003(4) 0.000(4) -0.014(4)
O13 0.069(5) 0.030(4) 0.031(4) 0.003(3) -0.009(4) 0.003(4)
O14 0.123(8) 0.035(5) 0.027(5) 0.005(4) -0.024(5) -0.009(5)
O15 0.063(5) 0.021(4) 0.033(4) -0.006(3) -0.013(4) -0.001(3)
O16 0.064(5) 0.030(4) 0.025(4) -0.002(3) -0.016(3) 0.009(4)
O17 0.23(2) 0.22(2) 0.23(2) 0.15(2) -0.04(2) 0.051(19)
O18 0.19(2) 0.20(2) 0.34(4) -0.14(3) 0.00(2) 0.076(19)
C50 0.18(3) 0.14(2) 0.091(17) -0.006(16) -0.040(16) 0.05(2)
C22 0.152(8) 0.040(8) 0.085(10) 0.010(7) -0.020(7) 0.006(7)

loop_
_atom_type_symbol
_atom_type_description
_atom_type_scat_dispersion_real
_atom_type_scat_dispersion_imag
_atom_type_scat_source
C C 0.0033 0.0016 'International Tables Vol C Tables 4.2.6.8 and 6.1.1.4'
H H 0.0000 0.0000 'International Tables Vol C Tables 4.2.6.8 and 6.1.1.4'
Cd Cd -0.8075 1.2024 'International Tables Vol C Tables 4.2.6.8 and 6.1.1.4'
N N 0.0061 0.0033 'International Tables Vol C Tables 4.2.6.8 and 6.1.1.4'
O O 0.0106 0.0060 'International Tables Vol C Tables 4.2.6.8 and 6.1.1.4'

loop_
_geom_angle_atom_site_label_1
_geom_angle_atom_site_label_2
_geom_angle_atom_site_label_3
_geom_angle
_geom_angle_site_symmetry_1
_geom_angle_site_symmetry_3
O8 Cd1 O1 92.2(4) . .
O8 Cd1 O2 97.4(3) . .
O1 Cd1 O2 55.0(3) . .
O8 Cd1 O6 110.9(3) . .
O1 Cd1 O6 87.2(3) . .
O2 Cd1 O6 133.8(3) . .
O8 Cd1 O16 86.2(3) . .
O1 Cd1 O16 161.4(3) . .
O2 Cd1 O16 143.6(3) . .
O6 Cd1 O16 76.1(3) . .
O8 Cd1 O15 104.9(3) . .
O1 Cd1 O15 143.1(3) . .
O2 Cd1 O15 90.0(2) . .
O6 Cd1 O15 115.4(2) . .
O16 Cd1 O15 54.4(2) . .
O8 Cd1 O5 164.2(3) . .
O1 Cd1 O5 91.6(3) . .
O2 Cd1 O5 97.3(3) . .
O6 Cd1 O5 53.9(2) . .
O16 Cd1 O5 85.3(3) . .
O15 Cd1 O5 80.9(3) . .
O8 Cd1 C1 94.5(3) . .
O1 Cd1 C1 27.0(3) . .
O2 Cd1 C1 28.0(3) . .
O6 Cd1 C1 111.3(3) . .
O16 Cd1 C1 171.6(3) . .
O15 Cd1 C1 117.5(3) . .
O5 Cd1 C1 95.8(3) . .
O8 Cd1 Cd3 82.0(2) . .
O1 Cd1 Cd3 119.4(2) . .
O2 Cd1 Cd3 174.35(18) . .
O6 Cd1 Cd3 42.37(16) . .
O16 Cd1 Cd3 42.05(18) . .
O15 Cd1 Cd3 95.59(16) . .
O5 Cd1 Cd3 82.77(17) . .
C1 Cd1 Cd3 146.4(2) . .
O12 Cd2 O14 88.9(3) . .
O12 Cd2 O13 108.1(3) . .
O14 Cd2 O13 55.9(3) . .
O12 Cd2 O10 111.8(3) . .
O14 Cd2 O10 89.5(3) . .
O13 Cd2 O10 125.6(2) . .
O12 Cd2 O4 104.6(3) . .
O14 Cd2 O4 144.7(3) . .
O13 Cd2 O4 88.8(3) . .
O10 Cd2 O4 114.1(3) . .
O12 Cd2 O3 85.8(3) . .
O14 Cd2 O3 161.0(3) . .
O13 Cd2 O3 143.0(3) . .
O10 Cd2 O3 75.6(3) . .
O4 Cd2 O3 54.2(2) . .
O12 Cd2 O9 164.3(3) . .
O14 Cd2 O9 92.9(3) . .
O13 Cd2 O9 85.6(3) . .
O10 Cd2 O9 52.7(2) . .
O4 Cd2 O9 82.7(2) . .
O3 Cd2 O9 87.4(3) . .
O12 Cd2 C37 99.5(3) . .
O14 Cd2 C37 27.4(3) . .
O13 Cd2 C37 28.5(3) . .
O10 Cd2 C37 108.4(3) . .
O4 Cd2 C37 117.3(3) . .
O3 Cd2 C37 171.2(3) . .
O9 Cd2 C37 89.0(3) . .
O12 Cd2 Cd4 82.4(2) . .
O14 Cd2 Cd4 119.2(2) . .
O13 Cd2 Cd4 167.49(19) . .
O10 Cd2 Cd4 42.08(15) . .
O4 Cd2 Cd4 95.20(17) . .
O3 Cd2 Cd4 41.99(18) . .
O9 Cd2 Cd4 83.18(17) . .
C37 Cd2 Cd4 145.3(2) . .
O7 Cd3 O7 180.0(3) . 2_755
O7 Cd3 O16 91.9(3) . 2_755
O7 Cd3 O16 88.1(3) 2_755 2_755
O7 Cd3 O16 88.1(3) . .
O7 Cd3 O16 91.9(3) 2_755 .
O16 Cd3 O16 180.0 2_755 .
O7 Cd3 O6 81.2(3) . .
O7 Cd3 O6 98.8(3) 2_755 .
O16 Cd3 O6 99.2(3) 2_755 .
O16 Cd3 O6 80.8(3) . .
O7 Cd3 O6 98.8(3) . 2_755
O7 Cd3 O6 81.2(3) 2_755 2_755
O16 Cd3 O6 80.8(3) 2_755 2_755
O16 Cd3 O6 99.2(3) . 2_755
O6 Cd3 O6 179.999(1) . 2_755
O7 Cd3 Cd1 61.4(2) . .
O7 Cd3 Cd1 118.6(2) 2_755 .
O16 Cd3 Cd1 134.59(18) 2_755 .
O16 Cd3 Cd1 45.41(18) . .
O6 Cd3 Cd1 44.5(2) . .
O6 Cd3 Cd1 135.5(2) 2_755 .
O7 Cd3 Cd1 118.6(2) . 2_755
O7 Cd3 Cd1 61.4(2) 2_755 2_755
O16 Cd3 Cd1 45.41(18) 2_755 2_755
O16 Cd3 Cd1 134.59(18) . 2_755
O6 Cd3 Cd1 135.5(2) . 2_755
O6 Cd3 Cd1 44.5(2) 2_755 2_755
Cd1 Cd3 Cd1 180.0 . 2_755
O11 Cd4 O11 179.999(1) . 2_766
O11 Cd4 O3 88.0(3) . .
O11 Cd4 O3 92.0(3) 2_766 .
O11 Cd4 O3 92.0(3) . 2_766
O11 Cd4 O3 88.0(3) 2_766 2_766
O3 Cd4 O3 180.00(16) . 2_766
O11 Cd4 O10 98.7(3) . 2_766
O11 Cd4 O10 81.3(3) 2_766 2_766
O3 Cd4 O10 98.4(3) . 2_766
O3 Cd4 O10 81.6(3) 2_766 2_766
O11 Cd4 O10 81.3(3) . .
O11 Cd4 O10 98.7(3) 2_766 .
O3 Cd4 O10 81.6(3) . .
O3 Cd4 O10 98.4(3) 2_766 .
O10 Cd4 O10 179.999(2) 2_766 .
O11 Cd4 Cd2 119.3(2) . 2_766
O11 Cd4 Cd2 60.7(2) 2_766 2_766
O3 Cd4 Cd2 133.7(2) . 2_766
O3 Cd4 Cd2 46.3(2) 2_766 2_766
O10 Cd4 Cd2 44.72(18) 2_766 2_766
O10 Cd4 Cd2 135.29(18) . 2_766
O11 Cd4 Cd2 60.7(2) . .
O11 Cd4 Cd2 119.3(2) 2_766 .
O3 Cd4 Cd2 46.3(2) . .
O3 Cd4 Cd2 133.7(2) 2_766 .
O10 Cd4 Cd2 135.28(18) 2_766 .
O10 Cd4 Cd2 44.71(18) . .
Cd2 Cd4 Cd2 180.0 2_766 .
O1 C1 O2 122.0(10) . .
O1 C1 C2 118.5(10) . .
O2 C1 C2 119.5(10) . .
O1 C1 Cd1 60.4(6) . .
O2 C1 Cd1 61.7(5) . .
C2 C1 Cd1 175.8(7) . .
C7 C2 C3 120.3(10) . .
C7 C2 C1 118.6(10) . .
C3 C2 C1 121.1(10) . .
C4 C3 C2 118.6(10) . .
C4 C3 H3 120.7 . .
C2 C3 H3 120.7 . .
C3 C4 C5 120.5(9) . .
C3 C4 C8 118.8(10) . .
C5 C4 C8 120.6(9) . .
C6 C5 C4 120.6(9) . .
C6 C5 H5 119.7 . .
C4 C5 H5 119.7 . .
C5 C6 C7 118.9(10) . .
C5 C6 C9 120.3(10) . .
C7 C6 C9 120.8(10) . .
C2 C7 C6 120.9(11) . .
C2 C7 H7 119.5 . .
C6 C7 H7 119.5 . .
O4 C8 O3 121.2(10) . .
O4 C8 C4 123.0(9) . .
O3 C8 C4 115.7(10) . .
C10 C9 C12 109.9(15) . .
C10 C9 C11 104.2(15) . .
C12 C9 C11 107.3(16) . .
C10 C9 C6 116.2(12) . .
C12 C9 C6 108.3(14) . .
C11 C9 C6 110.7(15) . .
C9 C10 H10A 109.5 . .
C9 C10 H10B 109.5 . .
H10A C10 H10B 109.5 . .
C9 C10 H10C 109.5 . .
H10A C10 H10C 109.5 . .
H10B C10 H10C 109.5 . .
C9 C11 H11A 109.5 . .
C9 C11 H11B 109.5 . .
H11A C11 H11B 109.5 . .
C9 C11 H11C 109.5 . .
H11A C11 H11C 109.5 . .
H11B C11 H11C 109.5 . .
C9 C12 H12A 109.5 . .
C9 C12 H12B 109.5 . .
H12A C12 H12B 109.5 . .
C9 C12 H12C 109.5 . .
H12A C12 H12C 109.5 . .
H12B C12 H12C 109.5 . .
O5 C13 O6 122.4(10) . .
O5 C13 C14 117.3(9) . .
O6 C13 C14 120.2(10) . .
C15 C14 C19 119.5(10) . .
C15 C14 C13 122.9(10) . .
C19 C14 C13 117.5(9) . .
C16 C15 C14 120.8(10) . .
C16 C15 H15 119.6 . .
C14 C15 H15 119.6 . .
C15 C16 C17 118.5(10) . .
C15 C16 C20 123.1(10) . 1_455
C17 C16 C20 118.5(10) . 1_455
C18 C17 C16 124.2(11) . .
C18 C17 H17 117.9 . .
C16 C17 H17 117.9 . .
C17 C18 C19 116.3(11) . .
C17 C18 C22 123.6(12) . .
C19 C18 C22 120.0(11) . .
C18 C19 C14 120.5(10) . .
C18 C19 H19 119.7 . .
C14 C19 H19 119.7 . .
O7 C20 O8 123.8(10) . .
O7 C20 C16 116.1(10) . 1_655
O8 C20 C16 120.1(10) . 1_655
C22 C21 H21A 109.5 . .
C22 C21 H21B 109.5 . .
H21A C21 H21B 109.5 . .
C22 C21 H21C 109.5 . .
H21A C21 H21C 109.5 . .
H21B C21 H21C 109.5 . .
C22 C23 H23A 109.5 . .
C22 C23 H23B 109.5 . .
H23A C23 H23B 109.5 . .
C22 C23 H23C 109.5 . .
H23A C23 H23C 109.5 . .
H23B C23 H23C 109.5 . .
C22 C24 H24A 109.5 . .
C22 C24 H24B 109.5 . .
H24A C24 H24B 109.5 . .
C22 C24 H24C 109.5 . .
H24A C24 H24C 109.5 . .
H24B C24 H24C 109.5 . .
O9 C25 O10 124.4(11) . .
O9 C25 C26 117.6(10) . .
O10 C25 C26 117.9(10) . .
C27 C26 C31 121.3(11) . .
C27 C26 C25 120.6(10) . .
C31 C26 C25 118.1(10) . .
C26 C27 C28 120.4(11) . .
C26 C27 H27 119.8 . .
C28 C27 H27 119.8 . .
C27 C28 C29 118.6(10) . .
C27 C28 C32 124.1(10) . 1_455
C29 C28 C32 117.3(10) . 1_455
C30 C29 C28 122.2(11) . .
C30 C29 H29 118.9 . .
C28 C29 H29 118.9 . .
C29 C30 C31 117.7(11) . .
C29 C30 C33 119.2(12) . .
C31 C30 C33 123.1(11) . .
C26 C31 C30 119.6(10) . .
C26 C31 H31 120.2 . .
C30 C31 H31 120.2 . .
O11 C32 O12 124.1(11) . .
O11 C32 C28 116.0(10) . 1_655
O12 C32 C28 119.8(11) . 1_655
C34 C33 C36 118.0(17) . .
C34 C33 C35 105.7(16) . .
C36 C33 C35 98.5(17) . .
C34 C33 C30 114.6(18) . .
C36 C33 C30 112.0(16) . .
C35 C33 C30 105.7(15) . .
C33 C34 H34A 109.5 . .
C33 C34 H34B 109.5 . .
H34A C34 H34B 109.5 . .
C33 C34 H34C 109.5 . .
H34A C34 H34C 109.5 . .
H34B C34 H34C 109.5 . .
C33 C35 H35A 109.5 . .
C33 C35 H35B 109.5 . .
H35A C35 H35B 109.5 . .
C33 C35 H35C 109.5 . .
H35A C35 H35C 109.5 . .
H35B C35 H35C 109.5 . .
C33 C36 H36A 109.5 . .
C33 C36 H36B 109.5 . .
H36A C36 H36B 109.5 . .
C33 C36 H36C 109.5 . .
H36A C36 H36C 109.5 . .
H36B C36 H36C 109.5 . .
O14 C37 O13 121.5(10) . .
O14 C37 C38 119.3(10) . .
O13 C37 C38 118.8(9) . .
O14 C37 Cd2 60.0(6) . .
O13 C37 Cd2 61.5(5) . .
C38 C37 Cd2 172.4(8) . .
C39 C38 C41 117.7(9) . 2_765
C39 C38 C37 119.2(10) . .
C41 C38 C37 123.1(10) 2_765 .
C38 C39 C40 123.9(10) . .
C38 C39 H39 118.1 . .
C40 C39 H39 118.1 . .
C39 C40 C43 115.0(10) . 2_765
C39 C40 C45 122.9(10) . .
C43 C40 C45 121.9(9) 2_765 .
C42 C41 C38 119.6(10) . 2_765
C42 C41 H41 120.2 . .
C38 C41 H41 120.2 2_765 .
C43 C42 C41 122.6(9) . .
C43 C42 C44 117.5(9) . .
C41 C42 C44 119.9(9) . .
C42 C43 C40 120.9(9) . 2_765
C42 C43 H43 119.5 . .
C40 C43 H43 119.5 2_765 .
O15 C44 O16 121.6(9) . .
O15 C44 C42 119.8(9) . .
O16 C44 C42 118.6(9) . .
C48 C45 C47 106.3(17) . .
C48 C45 C40 118.1(12) . .
C47 C45 C40 113.3(13) . .
C48 C45 C46 109.7(16) . .
C47 C45 C46 97(2) . .
C40 C45 C46 110.1(12) . .
C45 C46 H46A 109.5 . .
C45 C46 H46B 109.5 . .
H46A C46 H46B 109.5 . .
C45 C46 H46C 109.5 . .
H46A C46 H46C 109.5 . .
H46B C46 H46C 109.5 . .
C45 C47 H47A 109.5 . .
C45 C47 H47B 109.5 . .
H47A C47 H47B 109.5 . .
C45 C47 H47C 109.5 . .
H47A C47 H47C 109.5 . .
H47B C47 H47C 109.5 . .
C45 C48 H48A 109.5 . .
C45 C48 H48B 109.5 . .
H48A C48 H48B 109.5 . .
C45 C48 H48C 109.5 . .
H48A C48 H48C 109.5 . .
H48B C48 H48C 109.5 . .
N1 C49 H49A 109.5 . .
N1 C49 H49B 109.5 . .
H49A C49 H49B 109.5 . .
N1 C49 H49C 109.5 . .
H49A C49 H49C 109.5 . .
H49B C49 H49C 109.5 . .
N2 C51 H51A 109.5 . .
N2 C51 H51B 109.5 . .
H51A C51 H51B 109.5 . .
N2 C51 H51C 109.5 . .
H51A C51 H51C 109.5 . .
H51B C51 H51C 109.5 . .
N2 C52 H52A 109.5 . .
N2 C52 H52B 109.5 . .
H52A C52 H52B 109.5 . .
N2 C52 H52C 109.5 . .
H52A C52 H52C 109.5 . .
H52B C52 H52C 109.5 . .
O17 C53 N3 107(3) . .
O17 C53 H53 126.5 . .
N3 C53 H53 126.5 . .
N3 C54 H54A 109.5 . .
N3 C54 H54B 109.5 . .
H54A C54 H54B 109.5 . .
N3 C54 H54C 109.5 . .
H54A C54 H54C 109.5 . .
H54B C54 H54C 109.5 . .
N3 C55 H55A 109.5 . .
N3 C55 H55B 109.5 . .
H55A C55 H55B 109.5 . .
N3 C55 H55C 109.5 . .
H55A C55 H55C 109.5 . .
H55B C55 H55C 109.5 . .
N4 C56 H56A 109.5 . .
N4 C56 H56B 109.5 . .
H56A C56 H56B 109.5 . .
N4 C56 H56C 109.5 . .
H56A C56 H56C 109.5 . .
H56B C56 H56C 109.5 . .
N4 C57 H57A 109.5 . .
N4 C57 H57B 109.5 . .
H57A C57 H57B 109.5 . .
N4 C57 H57C 109.5 . .
H57A C57 H57C 109.5 . .
H57B C57 H57C 109.5 . .
O18 C58 N4 123(4) . .
O18 C58 H58 118.5 . .
N4 C58 H58 118.5 . .
C50 N1 C49 110.9(19) . .
C50 N1 H1A 109.5 . .
C49 N1 H1A 109.5 . .
C50 N1 H1B 109.5 . .
C49 N1 H1B 109.5 . .
H1A N1 H1B 108.1 . .
C51 N2 C52 107(2) . .
C51 N2 H2A 110.3 . .
C52 N2 H2A 110.3 . .
C51 N2 H2B 110.3 . .
C52 N2 H2B 110.3 . .
H2A N2 H2B 108.6 . .
C53 N3 C54 134(2) . .
C53 N3 C55 117(2) . .
C54 N3 C55 109(2) . .
C58 N4 C56 129(2) . .
C58 N4 C57 118(2) . .
C56 N4 C57 113(2) . .
C1 O1 Cd1 92.6(7) . .
C1 O2 Cd1 90.3(6) . .
C8 O3 Cd4 161.7(8) . .
C8 O3 Cd2 90.0(6) . .
Cd4 O3 Cd2 91.7(3) . .
C8 O4 Cd2 94.1(6) . .
C13 O5 Cd1 87.3(6) . .
C13 O6 Cd3 124.2(6) . .
C13 O6 Cd1 96.4(6) . .
Cd3 O6 Cd1 93.1(3) . .
C20 O7 Cd3 140.7(7) . .
C20 O8 Cd1 112.1(7) . .
C25 O9 Cd2 87.1(7) . .
C25 O10 Cd4 126.5(6) . .
C25 O10 Cd2 95.8(7) . .
Cd4 O10 Cd2 93.2(2) . .
C32 O11 Cd4 139.4(8) . .
C32 O12 Cd2 112.0(7) . .
C37 O13 Cd2 90.0(6) . .
C37 O14 Cd2 92.6(7) . .
C44 O15 Cd1 91.5(6) . .
C44 O16 Cd3 163.5(7) . .
C44 O16 Cd1 92.3(6) . .
Cd3 O16 Cd1 92.5(3) . .
N1 C50 H50A 109.5 . .
N1 C50 H50B 109.5 . .
H50A C50 H50B 109.5 . .
N1 C50 H50C 109.5 . .
H50A C50 H50C 109.5 . .
H50B C50 H50C 109.5 . .
C21 C22 C24 121.2(17) . .
C21 C22 C23 101.2(16) . .
C24 C22 C23 90.6(15) . .
C21 C22 C18 113.5(16) . .
C24 C22 C18 118.2(16) . .
C23 C22 C18 105.4(14) . .

loop_
_geom_bond_atom_site_label_1
_geom_bond_atom_site_label_2
_geom_bond_distance
_geom_bond_site_symmetry_2
Cd1 O8 2.255(9) .
Cd1 O1 2.339(9) .
Cd1 O2 2.366(8) .
Cd1 O6 2.369(8) .
Cd1 O16 2.405(7) .
Cd1 O15 2.422(7) .
Cd1 O5 2.573(7) .
Cd1 C1 2.687(11) .
Cd1 Cd3 3.3742(7) .
Cd2 O12 2.213(8) .
Cd2 O14 2.344(8) .
Cd2 O13 2.376(7) .
Cd2 O10 2.381(7) .
Cd2 O4 2.387(7) .
Cd2 O3 2.444(8) .
Cd2 O9 2.600(7) .
Cd2 C37 2.704(11) .
Cd2 Cd4 3.3788(7) .
Cd3 O7 2.203(8) .
Cd3 O7 2.203(8) 2_755
Cd3 O16 2.262(7) 2_755
Cd3 O16 2.262(7) .
Cd3 O6 2.277(7) .
Cd3 O6 2.277(7) 2_755
Cd3 Cd1 3.3743(7) 2_755
Cd4 O11 2.223(8) .
Cd4 O11 2.223(8) 2_766
Cd4 O3 2.261(7) .
Cd4 O3 2.261(7) 2_766
Cd4 O10 2.268(6) 2_766
Cd4 O10 2.268(6) .
Cd4 Cd2 3.3788(7) 2_766
C1 O1 1.222(14) .
C1 O2 1.262(13) .
C1 C2 1.515(14) .
C2 C7 1.388(15) .
C2 C3 1.402(15) .
C3 C4 1.394(14) .
C3 H3 0.9300 .
C4 C5 1.411(15) .
C4 C8 1.486(14) .
C5 C6 1.372(16) .
C5 H5 0.9300 .
C6 C7 1.405(15) .
C6 C9 1.524(17) .
C7 H7 0.9300 .
C8 O4 1.235(13) .
C8 O3 1.292(13) .
C9 C10 1.486(9) .
C9 C12 1.487(10) .
C9 C11 1.505(10) .
C10 H10A 0.9600 .
C10 H10B 0.9600 .
C10 H10C 0.9600 .
C11 H11A 0.9600 .
C11 H11B 0.9600 .
C11 H11C 0.9600 .
C12 H12A 0.9600 .
C12 H12B 0.9600 .
C12 H12C 0.9600 .
C13 O5 1.278(13) .
C13 O6 1.286(11) .
C13 C14 1.487(14) .
C14 C15 1.380(14) .
C14 C19 1.416(16) .
C15 C16 1.359(15) .
C15 H15 0.9300 .
C16 C17 1.399(16) .
C16 C20 1.491(14) 1_455
C17 C18 1.362(15) .
C17 H17 0.9300 .
C18 C19 1.409(15) .
C18 C22 1.532(18) .
C19 H19 0.9300 .
C20 O7 1.257(13) .
C20 O8 1.271(14) .
C20 C16 1.491(14) 1_655
C21 C22 1.449(16) .
C21 H21A 0.9600 .
C21 H21B 0.9600 .
C21 H21C 0.9600 .
C23 C22 1.532(16) .
C23 H23A 0.9600 .
C23 H23B 0.9600 .
C23 H23C 0.9600 .
C24 C22 1.490(16) .
C24 H24A 0.9600 .
C24 H24B 0.9600 .
C24 H24C 0.9600 .
C25 O9 1.224(13) .
C25 O10 1.283(12) .
C25 C26 1.497(16) .
C26 C27 1.373(14) .
C26 C31 1.383(16) .
C27 C28 1.398(15) .
C27 H27 0.9300 .
C28 C29 1.418(16) .
C28 C32 1.493(15) 1_455
C29 C30 1.366(16) .
C29 H29 0.9300 .
C30 C31 1.454(16) .
C30 C33 1.546(19) .
C31 H31 0.9300 .
C32 O11 1.229(14) .
C32 O12 1.288(14) .
C32 C28 1.493(15) 1_655
C33 C34 1.486(10) .
C33 C36 1.487(10) .
C33 C35 1.512(10) .
C34 H34A 0.9600 .
C34 H34B 0.9600 .
C34 H34C 0.9600 .
C35 H35A 0.9600 .
C35 H35B 0.9600 .
C35 H35C 0.9600 .
C36 H36A 0.9600 .
C36 H36B 0.9600 .
C36 H36C 0.9600 .
C37 O14 1.246(13) .
C37 O13 1.289(13) .
C37 C38 1.484(14) .
C38 C39 1.384(15) .
C38 C41 1.390(14) 2_765
C39 C40 1.404(15) .
C39 H39 0.9300 .
C40 C43 1.417(15) 2_765
C40 C45 1.510(16) .
C41 C42 1.368(13) .
C41 C38 1.390(14) 2_765
C41 H41 0.9300 .
C42 C43 1.350(15) .
C42 C44 1.530(13) .
C43 C40 1.418(15) 2_765
C43 H43 0.9300 .
C44 O15 1.263(13) .
C44 O16 1.265(12) .
C45 C48 1.41(2) .
C45 C47 1.48(2) .
C45 C46 1.53(2) .
C46 H46A 0.9600 .
C46 H46B 0.9600 .
C46 H46C 0.9600 .
C47 H47A 0.9600 .
C47 H47B 0.9600 .
C47 H47C 0.9600 .
C48 H48A 0.9600 .
C48 H48B 0.9600 .
C48 H48C 0.9600 .
C49 N1 1.486(17) .
C49 H49A 0.9600 .
C49 H49B 0.9600 .
C49 H49C 0.9600 .
C51 N2 1.479(19) .
C51 H51A 0.9600 .
C51 H51B 0.9600 .
C51 H51C 0.9600 .
C52 N2 1.488(19) .
C52 H52A 0.9600 .
C52 H52B 0.9600 .
C52 H52C 0.9600 .
C53 O17 1.199(10) .
C53 N3 1.385(10) .
C53 H53 0.9300 .
C54 N3 1.461(10) .
C54 H54A 0.9600 .
C54 H54B 0.9600 .
C54 H54C 0.9600 .
C55 N3 1.462(10) .
C55 H55A 0.9600 .
C55 H55B 0.9600 .
C55 H55C 0.9600 .
C56 N4 1.457(10) .
C56 H56A 0.9600 .
C56 H56B 0.9600 .
C56 H56C 0.9600 .
C57 N4 1.469(10) .
C57 H57A 0.9600 .
C57 H57B 0.9600 .
C57 H57C 0.9600 .
C58 O18 1.194(10) .
C58 N4 1.376(10) .
C58 H58 0.9300 .
N1 C50 1.483(17) .
N1 H1A 0.9000 .
N1 H1B 0.9000 .
N2 H2A 0.9000 .
N2 H2B 0.9000 .
C50 H50A 0.9600 .
C50 H50B 0.9600 .
C50 H50C 0.9600 .

loop_
_platon_squeeze_void_nr
_platon_squeeze_void_average_x
_platon_squeeze_void_average_y
_platon_squeeze_void_average_z
_platon_squeeze_void_volume
_platon_squeeze_void_count_electrons
_platon_squeeze_void_content
1 -0.018 0.500 0.000 557 180 ' '
2 0.499 0.000 0.500 439 94 ' '
